data_7225858
loop_
_publ_author_name
'Fonari, Marina S.'
'Antal, Sofia'
'Casta\~neda, Ra\'ul'
'Ordonez, Carlos'
'Timofeeva, Tatiana V.'

_publ_section_title
;
 Crystalline products of CO2capture by piperazine aqueous solutions
;
_journal_issue 33
_journal_name_full CrystEngComm
_journal_page_first 6282
_journal_paper_doi 10.1039/C6CE01083K
_journal_volume 18
_journal_year 2016
_chemical_formula_moiety 'C5 H10 N2 O2, 3(H2 O)'
_chemical_formula_sum 'C5 H16 N2 O5'
_chemical_formula_weight 184.20
_chemical_name_common 'piperazinium carbaxamide trihydrate'
_space_group_crystal_system monoclinic
_space_group_IT_number 9
_space_group_name_Hall 'C -2yc'
_space_group_name_H-M_alt 'C 1 c 1'
_symmetry_space_group_name_Hall 'C -2yc'
_symmetry_space_group_name_H-M 'C 1 c 1'
_atom_sites_solution_hydrogens mixed
_audit_creation_method SHELXL-2014/7
_audit_update_record
;
2016-04-12 deposited with the CCDC.
2016-07-07 downloaded from the CCDC.
;
_cell_angle_alpha 90
_cell_angle_beta 110.214(4)
_cell_angle_gamma 90
_cell_formula_units_Z 4
_cell_length_a 8.163(2)
_cell_length_b 18.627(5)
_cell_length_c 5.9869(17)
_cell_measurement_reflns_used 2981
_cell_measurement_temperature 100(2)
_cell_measurement_theta_max 28.64
_cell_measurement_theta_min 3.84
_cell_volume 854.3(4)
_computing_cell_refinement 'Bruker SAINT'
_computing_data_collection 'Bruker APEX2'
_computing_data_reduction 'Bruker SAINT'
_computing_molecular_graphics 'Bruker SHELXTL'
_computing_publication_material 'Bruker SHELXTL'
_computing_structure_refinement 'SHELXL-2014/7 (Sheldrick, 2014)'
_computing_structure_solution 'SHELXS-97 (Sheldrick, 2008)'
_diffrn_ambient_temperature 100(2)
_diffrn_measured_fraction_theta_full 1.000
_diffrn_measured_fraction_theta_max 0.998
_diffrn_measurement_device_type 'Bruker APEX-II CCD'
_diffrn_measurement_method '\f and \w scans'
_diffrn_radiation_type MoK\a
_diffrn_radiation_wavelength 0.71073
_diffrn_reflns_av_R_equivalents 0.0171
_diffrn_reflns_av_unetI/netI 0.0230
_diffrn_reflns_Laue_measured_fraction_full 1.000
_diffrn_reflns_Laue_measured_fraction_max 0.998
_diffrn_reflns_limit_h_max 10
_diffrn_reflns_limit_h_min -10
_diffrn_reflns_limit_k_max 22
_diffrn_reflns_limit_k_min -20
_diffrn_reflns_limit_l_max 7
_diffrn_reflns_limit_l_min -7
_diffrn_reflns_number 4516
_diffrn_reflns_point_group_measured_fraction_full 0.980
_diffrn_reflns_point_group_measured_fraction_max 0.972
_diffrn_reflns_theta_full 25.242
_diffrn_reflns_theta_max 26.000
_diffrn_reflns_theta_min 2.187
_exptl_absorpt_coefficient_mu 0.126
_exptl_absorpt_correction_T_max 0.7457
_exptl_absorpt_correction_T_min 0.6870
_exptl_absorpt_correction_type multi-scan
_exptl_absorpt_process_details
;
SADABS-2012/1 (Bruker,2012) was used for absorption correction.
wR2(int) was 0.0508 before and 0.0345 after correction.
The Ratio of minimum to maximum transmission is 0.9213.
The \l/2 correction factor is 0.0015.
;
_exptl_crystal_colour colorless
_exptl_crystal_density_diffrn 1.432
_exptl_crystal_description plate
_exptl_crystal_F_000 400
_exptl_crystal_size_max 0.40
_exptl_crystal_size_mid 0.20
_exptl_crystal_size_min 0.10
_refine_diff_density_max 0.162
_refine_diff_density_min -0.135
_refine_diff_density_rms 0.034
_refine_ls_abs_structure_details
;
 Flack x determined using 721 quotients [(I+)-(I-)]/[(I+)+(I-)]
 (Parsons, Flack and Wagner, Acta Cryst. B69 (2013) 249-259).
;
_refine_ls_abs_structure_Flack 0.3(5)
_refine_ls_extinction_method none
_refine_ls_goodness_of_fit_ref 1.019
_refine_ls_hydrogen_treatment mixed
_refine_ls_matrix_type full
_refine_ls_number_parameters 141
_refine_ls_number_reflns 1638
_refine_ls_number_restraints 2
_refine_ls_restrained_S_all 1.019
_refine_ls_R_factor_all 0.0277
_refine_ls_R_factor_gt 0.0259
_refine_ls_shift/su_max 0.001
_refine_ls_shift/su_mean 0.000
_refine_ls_structure_factor_coef Fsqd
_refine_ls_weighting_details 'w=1/[\s^2^(Fo^2^)+(0.0333P)^2^+0.3737P] where P=(Fo^2^+2Fc^2^)/3'
_refine_ls_weighting_scheme calc
_refine_ls_wR_factor_gt 0.0624
_refine_ls_wR_factor_ref 0.0636
_reflns_Friedel_coverage 0.936
_reflns_Friedel_fraction_full 0.959
_reflns_Friedel_fraction_max 0.946
_reflns_number_gt 1568
_reflns_number_total 1638
_reflns_threshold_expression 'I > 2\s(I)'
_cod_data_source_file c6ce01083k1.cif
_cod_data_source_block PZHCOO-3H2O
_cod_depositor_comments 'Adding full bibliography for 7225856--7225859.cif.'
_cod_original_cell_volume 854.2(4)
_cod_database_code 7225858
_shelx_shelxl_version_number 2014/7
_shelx_space_group_comment
;
The symmetry employed for this shelxl refinement is uniquely defined
by the following loop, which should always be used as a source of
symmetry information in preference to the above space-group names.
They are only intended as comments.
;

loop_
_space_group_symop_operation_xyz
'x, y, z'
'x, -y, z+1/2'
'x+1/2, y+1/2, z'
'x+1/2, -y+1/2, z+1/2'

loop_
_atom_site_label
_atom_site_type_symbol
_atom_site_fract_x
_atom_site_fract_y
_atom_site_fract_z
_atom_site_U_iso_or_equiv
_atom_site_adp_type
_atom_site_occupancy
_atom_site_site_symmetry_order
_atom_site_calc_flag
_atom_site_refinement_flags_posn
_atom_site_refinement_flags_adp
O1 O 0.3482(2) 0.15844(9) 0.1541(3) 0.0169(4) Uani 1 1 d . .
O2 O 0.1841(2) 0.15793(9) 0.3882(3) 0.0168(4) Uani 1 1 d . .
N1 N 0.3079(3) 0.26089(9) 0.3286(4) 0.0163(4) Uani 1 1 d . .
N2 N 0.2356(3) 0.41003(9) 0.2539(4) 0.0138(4) Uani 1 1 d . .
H1N H 0.167(4) 0.4454(17) 0.161(6) 0.026(8) Uiso 1 1 d . .
H2N H 0.332(4) 0.4341(16) 0.363(6) 0.025(8) Uiso 1 1 d . .
C1 C 0.2785(3) 0.18877(11) 0.2883(4) 0.0125(5) Uani 1 1 d . .
C2 C 0.4053(3) 0.30360(12) 0.2148(4) 0.0147(5) Uani 1 1 d . .
H2A H 0.4361 0.2742 0.1015 0.018 Uiso 1 1 calc R U
H2B H 0.5124 0.3206 0.3337 0.018 Uiso 1 1 calc R U
C3 C 0.2972(3) 0.36708(13) 0.0876(4) 0.0148(5) Uani 1 1 d . .
H3A H 0.3669 0.3973 0.0231 0.018 Uiso 1 1 calc R U
H3B H 0.1974 0.3501 -0.0439 0.018 Uiso 1 1 calc R U
C4 C 0.1397(3) 0.36467(13) 0.3742(4) 0.0155(5) Uani 1 1 d . .
H4A H 0.0315 0.3477 0.2575 0.019 Uiso 1 1 calc R U
H4B H 0.1108 0.3932 0.4910 0.019 Uiso 1 1 calc R U
C5 C 0.2505(3) 0.30107(12) 0.4959(4) 0.0146(5) Uani 1 1 d . .
H5A H 0.3515 0.3179 0.6261 0.018 Uiso 1 1 calc R U
H5B H 0.1833 0.2699 0.5615 0.018 Uiso 1 1 calc R U
O1W O 0.4871(2) 0.45733(10) 0.6680(3) 0.0170(4) Uani 1 1 d . .
H1W H 0.553(4) 0.4915(16) 0.690(5) 0.018(8) Uiso 1 1 d . .
H2W H 0.556(5) 0.4241(19) 0.735(7) 0.032(9) Uiso 1 1 d . .
O2W O 0.5014(2) 0.02970(10) 0.3418(3) 0.0170(4) Uani 1 1 d . .
H4W H 0.419(4) 0.0012(19) 0.328(6) 0.036(10) Uiso 1 1 d . .
H3W H 0.445(5) 0.074(2) 0.273(7) 0.052(12) Uiso 1 1 d . .
O3W O 0.2281(2) 0.06976(8) 0.7675(4) 0.0158(4) Uani 1 1 d . .
H5W H 0.218(6) 0.099(2) 0.654(8) 0.052(12) Uiso 1 1 d . .
H6W H 0.251(4) 0.0951(17) 0.892(7) 0.026(9) Uiso 1 1 d . .

loop_
_atom_site_aniso_label
_atom_site_aniso_U_11
_atom_site_aniso_U_22
_atom_site_aniso_U_33
_atom_site_aniso_U_23
_atom_site_aniso_U_13
_atom_site_aniso_U_12
O1 0.0208(9) 0.0137(9) 0.0160(9) -0.0028(7) 0.0064(7) 0.0012(7)
O2 0.0199(8) 0.0131(8) 0.0168(9) 0.0008(7) 0.0057(7) -0.0039(7)
N1 0.0206(11) 0.0117(9) 0.0216(11) -0.0008(8) 0.0138(9) -0.0015(8)
N2 0.0138(10) 0.0119(8) 0.0148(9) -0.0001(10) 0.0035(8) 0.0021(9)
C1 0.0106(11) 0.0130(9) 0.0097(11) 0.0017(10) -0.0018(9) 0.0025(9)
C2 0.0131(11) 0.0136(11) 0.0204(12) -0.0009(10) 0.0095(10) -0.0012(9)
C3 0.0153(12) 0.0161(11) 0.0140(12) -0.0034(10) 0.0065(9) -0.0030(10)
C4 0.0127(11) 0.0191(12) 0.0167(13) -0.0034(10) 0.0077(10) -0.0002(9)
C5 0.0172(11) 0.0138(11) 0.0160(12) -0.0021(9) 0.0096(10) -0.0015(9)
O1W 0.0152(9) 0.0138(9) 0.0190(9) 0.0005(8) 0.0021(7) -0.0021(8)
O2W 0.0146(9) 0.0157(8) 0.0184(9) 0.0009(8) 0.0025(7) -0.0010(8)
O3W 0.0176(9) 0.0142(8) 0.0140(8) -0.0011(9) 0.0035(7) -0.0005(8)

loop_
_atom_type_symbol
_atom_type_description
_atom_type_scat_dispersion_real
_atom_type_scat_dispersion_imag
_atom_type_scat_source
C C 0.0033 0.0016 'International Tables Vol C Tables 4.2.6.8 and 6.1.1.4'
H H 0.0000 0.0000 'International Tables Vol C Tables 4.2.6.8 and 6.1.1.4'
N N 0.0061 0.0033 'International Tables Vol C Tables 4.2.6.8 and 6.1.1.4'
O O 0.0106 0.0060 'International Tables Vol C Tables 4.2.6.8 and 6.1.1.4'

loop_
_geom_angle_atom_site_label_1
_geom_angle_atom_site_label_2
_geom_angle_atom_site_label_3
_geom_angle
C1 N1 C2 123.1(2)
C1 N1 C5 123.21(19)
C2 N1 C5 113.66(17)
C3 N2 C4 111.80(16)
O2 C1 O1 125.31(18)
O2 C1 N1 117.4(2)
O1 C1 N1 117.3(2)
N1 C2 C3 110.25(18)
N2 C3 C2 110.78(19)
N2 C4 C5 110.37(19)
N1 C5 C4 110.64(19)

loop_
_geom_bond_atom_site_label_1
_geom_bond_atom_site_label_2
_geom_bond_distance
O1 C1 1.267(3)
O2 C1 1.265(3)
N1 C1 1.371(3)
N1 C2 1.450(3)
N1 C5 1.452(3)
N2 C3 1.494(3)
N2 C4 1.495(3)
C2 C3 1.514(3)
C4 C5 1.516(3)

loop_
_geom_hbond_atom_site_label_D
_geom_hbond_atom_site_label_H
_geom_hbond_atom_site_label_A
_geom_hbond_distance_DH
_geom_hbond_distance_HA
_geom_hbond_distance_DA
_geom_hbond_angle_DHA
_geom_hbond_site_symmetry_A
N2 H1N O2W 0.92(3) 2.54(3) 3.098(3) 119(2) 3_455
N2 H1N O2W 0.92(3) 1.98(3) 2.783(3) 146(3) 4_454
N2 H2N O1W 0.95(3) 1.88(3) 2.760(3) 154(3) .
O1W H1W O3W 0.81(3) 1.98(3) 2.793(3) 175(3) 3
O1W H2W O2 0.84(4) 1.90(4) 2.733(3) 172(3) 4
O2W H4W O3W 0.84(3) 1.98(4) 2.814(3) 175(3) 2_554
O2W H3W O1 0.97(4) 1.79(4) 2.758(3) 177.5(17) .
O3W H5W O2 0.85(5) 1.87(5) 2.724(3) 176(4) .
O3W H6W O1 0.85(4) 1.90(4) 2.735(3) 167(3) 1_556
